data_4082230
loop_
_publ_author_name
'Chen, Wenyong'
'Sana, Kasinath'
'Jiang, Yi'
'Meyer, Esmerelda V. S.'
'Lapp, Stacey'
'Galinski, Mary R.'
'Liebeskind, Lanny S.'

_publ_section_title
;
 Regio- and Stereospecific Uncatalyzed Reactions of Electron-Rich Arenes
 and Olefins at Organomolybdenum Enantiomeric Scaffolds
;
_journal_issue 24
_journal_name_full Organometallics
_journal_page_first 7594
_journal_paper_doi 10.1021/om401087h
_journal_volume 32
_journal_year 2013
_chemical_formula_moiety 'C24 H23 N O5 S'
_chemical_formula_sum 'C24 H23 N O5 S'
_chemical_formula_weight 437.49
_chemical_name_systematic
; 
 ? 
;
_space_group_IT_number 2
_symmetry_cell_setting triclinic
_symmetry_space_group_name_Hall '-P 1'
_symmetry_space_group_name_H-M 'P -1'
_atom_sites_solution_hydrogens geom
_atom_sites_solution_primary direct
_atom_sites_solution_secondary difmap
_audit_creation_method SHELXL-97
_cell_angle_alpha 72.6870(10)
_cell_angle_beta 84.4040(10)
_cell_angle_gamma 82.763(2)
_cell_formula_units_Z 2
_cell_length_a 8.0781(2)
_cell_length_b 9.0667(2)
_cell_length_c 14.8527(4)
_cell_measurement_reflns_used 4324
_cell_measurement_temperature 173(2)
_cell_measurement_theta_max 68.02
_cell_measurement_theta_min 3.12
_cell_volume 1028.21(4)
_computing_cell_refinement 'Bruker SMART'
_computing_data_collection 'Bruker SMART'
_computing_data_reduction 'Bruker SAINT'
_computing_molecular_graphics 'Bruker SHELXTL'
_computing_publication_material 'Bruker SHELXTL'
_computing_structure_refinement 'SHELXL-97 (Sheldrick, 1997)'
_computing_structure_solution 'SHELXS-97 (Sheldrick, 1990)'
_diffrn_ambient_temperature 173(2)
_diffrn_measured_fraction_theta_full 0.909
_diffrn_measured_fraction_theta_max 0.909
_diffrn_measurement_device_type 'CCD area detector'
_diffrn_measurement_method 'phi and omega scans'
_diffrn_radiation_monochromator graphite
_diffrn_radiation_source 'fine-focus sealed tube'
_diffrn_radiation_type CuK\a
_diffrn_radiation_wavelength 1.54178
_diffrn_reflns_av_R_equivalents 0.0174
_diffrn_reflns_av_sigmaI/netI 0.0194
_diffrn_reflns_limit_h_max 9
_diffrn_reflns_limit_h_min -8
_diffrn_reflns_limit_k_max 10
_diffrn_reflns_limit_k_min -10
_diffrn_reflns_limit_l_max 17
_diffrn_reflns_limit_l_min -16
_diffrn_reflns_number 9521
_diffrn_reflns_theta_full 66.57
_diffrn_reflns_theta_max 66.57
_diffrn_reflns_theta_min 3.12
_exptl_absorpt_coefficient_mu 1.719
_exptl_absorpt_correction_T_max 0.8335
_exptl_absorpt_correction_T_min 0.6356
_exptl_absorpt_correction_type multi-scan
_exptl_absorpt_process_details SADABS
_exptl_crystal_colour colourless
_exptl_crystal_density_diffrn 1.413
_exptl_crystal_density_method 'not measured'
_exptl_crystal_description plate
_exptl_crystal_F_000 460
_exptl_crystal_size_max 0.29
_exptl_crystal_size_mid 0.26
_exptl_crystal_size_min 0.11
_refine_diff_density_max 0.406
_refine_diff_density_min -0.315
_refine_diff_density_rms 0.046
_refine_ls_extinction_method none
_refine_ls_goodness_of_fit_ref 1.027
_refine_ls_hydrogen_treatment constr
_refine_ls_matrix_type full
_refine_ls_number_parameters 280
_refine_ls_number_reflns 3306
_refine_ls_number_restraints 0
_refine_ls_restrained_S_all 1.027
_refine_ls_R_factor_all 0.0406
_refine_ls_R_factor_gt 0.0369
_refine_ls_shift/su_max 0.001
_refine_ls_shift/su_mean 0.000
_refine_ls_structure_factor_coef Fsqd
_refine_ls_weighting_details 'calc w=1/[\s^2^(Fo^2^)+(0.0650P)^2^+0.3900P] where P=(Fo^2^+2Fc^2^)/3'
_refine_ls_weighting_scheme calc
_refine_ls_wR_factor_gt 0.1005
_refine_ls_wR_factor_ref 0.1052
_reflns_number_gt 3014
_reflns_number_total 3306
_reflns_threshold_expression >2sigma(I)
_cod_data_source_file om401087h_si_002.cif
_cod_data_source_block wyc_06_044_Cmpd_26
_cod_depositor_comments
;
The following automatic conversions were performed:

'_symmetry_cell_setting' value 'Triclinic' changed to 'triclinic'
according to /home/saulius/struct/CIF-dictionaries/cif_core.dic
dictionary named 'cif_core.dic' version 2.4.2 from 2011-04-26.

Automatic conversion script
Id: cif_fix_values 1891 2012-01-12 08:04:46Z andrius 
;
_cod_original_sg_symbol_H-M P-1
_cod_database_code 4082230

loop_
_symmetry_equiv_pos_as_xyz
'x, y, z'
'-x, -y, -z'

loop_
_atom_site_label
_atom_site_type_symbol
_atom_site_fract_x
_atom_site_fract_y
_atom_site_fract_z
_atom_site_U_iso_or_equiv
_atom_site_adp_type
_atom_site_occupancy
_atom_site_symmetry_multiplicity
_atom_site_calc_flag
_atom_site_refinement_flags
C1 C 0.1095(3) -0.0091(2) 0.12293(13) 0.0361(5) Uani 1 1 d .
H1A H 0.0182 -0.0776 0.1382 0.043 Uiso 1 1 calc R
H1B H 0.1942 -0.0473 0.0801 0.043 Uiso 1 1 calc R
C2 C 0.0405(2) 0.1524(2) 0.07310(12) 0.0319(4) Uani 1 1 d .
H2A H 0.0010 0.1721 0.0120 0.038 Uiso 1 1 calc R
C3 C 0.0320(2) 0.2688(2) 0.10986(12) 0.0280(4) Uani 1 1 d .
H3A H -0.0039 0.3706 0.0726 0.034 Uiso 1 1 calc R
C4 C 0.0779(2) 0.2445(2) 0.20982(12) 0.0245(4) Uani 1 1 d .
H4A H -0.0162 0.2981 0.2410 0.029 Uiso 1 1 calc R
C5 C 0.2427(2) 0.30852(19) 0.22402(11) 0.0240(4) Uani 1 1 d .
C6 C 0.2475(2) 0.2981(2) 0.32960(12) 0.0269(4) Uani 1 1 d .
H6A H 0.3573 0.3237 0.3417 0.032 Uiso 1 1 calc R
H6B H 0.1593 0.3729 0.3469 0.032 Uiso 1 1 calc R
C7 C 0.2196(2) 0.1368(2) 0.38706(12) 0.0265(4) Uani 1 1 d .
C8 C 0.2329(2) -0.0831(2) 0.50603(12) 0.0283(4) Uani 1 1 d .
C9 C 0.2642(2) -0.1986(2) 0.59095(13) 0.0350(4) Uani 1 1 d .
H9A H 0.3114 -0.1771 0.6412 0.042 Uiso 1 1 calc R
C10 C 0.2234(3) -0.3452(2) 0.59824(14) 0.0401(5) Uani 1 1 d .
H10A H 0.2446 -0.4265 0.6546 0.048 Uiso 1 1 calc R
C11 C 0.1516(3) -0.3775(2) 0.52505(14) 0.0384(5) Uani 1 1 d .
H11A H 0.1253 -0.4799 0.5327 0.046 Uiso 1 1 calc R
C12 C 0.1183(2) -0.2624(2) 0.44154(13) 0.0319(4) Uani 1 1 d .
H12A H 0.0687 -0.2848 0.3923 0.038 Uiso 1 1 calc R
C13 C 0.1594(2) -0.1122(2) 0.43132(12) 0.0273(4) Uani 1 1 d .
C14 C 0.1511(2) 0.0312(2) 0.35658(12) 0.0264(4) Uani 1 1 d .
C15 C 0.0825(2) 0.0700(2) 0.26242(12) 0.0269(4) Uani 1 1 d .
H15A H -0.0340 0.0393 0.2709 0.032 Uiso 1 1 calc R
C16 C 0.3306(2) 0.1471(2) 0.53862(13) 0.0332(4) Uani 1 1 d .
H16A H 0.3463 0.2545 0.5025 0.050 Uiso 1 1 calc R
H16B H 0.4375 0.0927 0.5621 0.050 Uiso 1 1 calc R
H16C H 0.2493 0.1465 0.5922 0.050 Uiso 1 1 calc R
C17 C 0.4027(2) 0.22182(19) 0.19203(12) 0.0256(4) Uani 1 1 d .
C18 C 0.5509(3) 0.1399(2) 0.06952(14) 0.0382(5) Uani 1 1 d .
H18A H 0.5446 0.1505 0.0023 0.057 Uiso 1 1 calc R
H18B H 0.5516 0.0301 0.1058 0.057 Uiso 1 1 calc R
H18C H 0.6537 0.1792 0.0788 0.057 Uiso 1 1 calc R
C19 C 0.4159(2) 0.58201(19) 0.18144(12) 0.0249(4) Uani 1 1 d .
C20 C 0.4046(2) 0.6666(2) 0.24535(13) 0.0316(4) Uani 1 1 d .
H20A H 0.3023 0.6814 0.2804 0.038 Uiso 1 1 calc R
C21 C 0.5463(3) 0.7300(2) 0.25750(15) 0.0402(5) Uani 1 1 d .
H21A H 0.5407 0.7900 0.3006 0.048 Uiso 1 1 calc R
C22 C 0.6946(3) 0.7058(2) 0.20713(15) 0.0391(5) Uani 1 1 d .
H22A H 0.7910 0.7484 0.2163 0.047 Uiso 1 1 calc R
C23 C 0.7044(3) 0.6203(2) 0.14358(14) 0.0366(5) Uani 1 1 d .
H23A H 0.8076 0.6041 0.1095 0.044 Uiso 1 1 calc R
C24 C 0.5647(2) 0.5579(2) 0.12914(13) 0.0308(4) Uani 1 1 d .
H24A H 0.5701 0.5003 0.0848 0.037 Uiso 1 1 calc R
N1 N 0.26911(19) 0.06915(18) 0.47797(10) 0.0284(3) Uani 1 1 d .
O1 O 0.18404(16) -0.01857(14) 0.20780(8) 0.0306(3) Uani 1 1 d .
O2 O 0.51119(17) 0.15660(16) 0.24426(9) 0.0358(3) Uani 1 1 d .
O3 O 0.40802(16) 0.22779(15) 0.10152(8) 0.0296(3) Uani 1 1 d .
O4 O 0.09032(16) 0.59013(15) 0.19999(10) 0.0359(3) Uani 1 1 d .
O5 O 0.23788(17) 0.53518(15) 0.05793(9) 0.0346(3) Uani 1 1 d .
S1 S 0.23224(5) 0.51605(5) 0.15771(3) 0.02552(14) Uani 1 1 d .

loop_
_atom_site_aniso_label
_atom_site_aniso_U_11
_atom_site_aniso_U_22
_atom_site_aniso_U_33
_atom_site_aniso_U_23
_atom_site_aniso_U_13
_atom_site_aniso_U_12
C1 0.0495(13) 0.0346(10) 0.0284(10) -0.0123(8) -0.0081(8) -0.0079(9)
C2 0.0330(11) 0.0391(10) 0.0247(9) -0.0059(8) -0.0083(7) -0.0110(8)
C3 0.0258(10) 0.0323(9) 0.0243(9) -0.0024(7) -0.0078(7) -0.0063(7)
C4 0.0235(10) 0.0261(9) 0.0243(9) -0.0059(7) -0.0052(6) -0.0040(7)
C5 0.0272(10) 0.0217(8) 0.0226(9) -0.0036(7) -0.0058(6) -0.0044(7)
C6 0.0287(10) 0.0291(9) 0.0242(9) -0.0076(7) -0.0062(7) -0.0047(7)
C7 0.0237(10) 0.0318(9) 0.0226(9) -0.0054(7) -0.0037(6) -0.0018(7)
C8 0.0236(10) 0.0343(10) 0.0239(9) -0.0044(7) -0.0020(7) -0.0005(7)
C9 0.0309(11) 0.0441(11) 0.0239(9) -0.0026(8) -0.0041(7) 0.0023(8)
C10 0.0389(13) 0.0379(11) 0.0313(10) 0.0059(8) -0.0014(8) 0.0024(8)
C11 0.0386(12) 0.0299(10) 0.0398(11) -0.0010(8) 0.0007(8) -0.0031(8)
C12 0.0300(11) 0.0326(10) 0.0311(10) -0.0061(8) 0.0002(7) -0.0043(7)
C13 0.0240(10) 0.0307(9) 0.0243(9) -0.0041(7) -0.0010(7) -0.0016(7)
C14 0.0248(10) 0.0290(9) 0.0242(9) -0.0051(7) -0.0037(7) -0.0030(7)
C15 0.0275(10) 0.0283(9) 0.0249(9) -0.0055(7) -0.0041(7) -0.0061(7)
C16 0.0317(11) 0.0443(11) 0.0259(9) -0.0117(8) -0.0075(7) -0.0041(8)
C17 0.0272(10) 0.0231(8) 0.0261(9) -0.0038(7) -0.0062(7) -0.0064(7)
C18 0.0390(12) 0.0372(11) 0.0357(10) -0.0106(8) 0.0028(8) 0.0018(8)
C19 0.0242(10) 0.0224(8) 0.0257(9) -0.0013(7) -0.0057(6) -0.0040(6)
C20 0.0300(11) 0.0310(9) 0.0347(10) -0.0103(8) -0.0037(7) -0.0036(7)
C21 0.0453(13) 0.0335(10) 0.0470(12) -0.0149(9) -0.0150(9) -0.0062(9)
C22 0.0322(12) 0.0323(10) 0.0499(12) -0.0008(9) -0.0144(9) -0.0099(8)
C23 0.0270(11) 0.0375(11) 0.0386(11) 0.0007(8) -0.0027(8) -0.0058(8)
C24 0.0319(11) 0.0310(9) 0.0271(9) -0.0042(7) -0.0026(7) -0.0033(7)
N1 0.0287(9) 0.0352(8) 0.0209(7) -0.0064(6) -0.0053(6) -0.0034(6)
O1 0.0370(8) 0.0289(7) 0.0269(6) -0.0087(5) -0.0080(5) -0.0015(5)
O2 0.0304(8) 0.0428(8) 0.0338(7) -0.0101(6) -0.0131(5) 0.0042(6)
O3 0.0286(7) 0.0338(7) 0.0250(6) -0.0071(5) -0.0032(5) -0.0003(5)
O4 0.0265(8) 0.0294(7) 0.0502(8) -0.0085(6) -0.0048(6) -0.0022(5)
O5 0.0412(8) 0.0318(7) 0.0285(7) -0.0001(5) -0.0147(5) -0.0072(6)
S1 0.0239(3) 0.0234(2) 0.0280(2) -0.00339(17) -0.00767(16) -0.00278(16)

loop_
_atom_type_symbol
_atom_type_description
_atom_type_scat_dispersion_real
_atom_type_scat_dispersion_imag
_atom_type_scat_source
C C 0.0181 0.0091 'International Tables Vol C Tables 4.2.6.8 and 6.1.1.4'
H H 0.0000 0.0000 'International Tables Vol C Tables 4.2.6.8 and 6.1.1.4'
N N 0.0311 0.0180 'International Tables Vol C Tables 4.2.6.8 and 6.1.1.4'
O O 0.0492 0.0322 'International Tables Vol C Tables 4.2.6.8 and 6.1.1.4'
S S 0.3331 0.5567 'International Tables Vol C Tables 4.2.6.8 and 6.1.1.4'

loop_
_geom_angle_atom_site_label_1
_geom_angle_atom_site_label_2
_geom_angle_atom_site_label_3
_geom_angle
O1 C1 C2 112.69(15)
O1 C1 H1A 109.1
C2 C1 H1A 109.1
O1 C1 H1B 109.1
C2 C1 H1B 109.1
H1A C1 H1B 107.8
C3 C2 C1 123.07(16)
C3 C2 H2A 118.5
C1 C2 H2A 118.5
C2 C3 C4 121.69(17)
C2 C3 H3A 119.2
C4 C3 H3A 119.2
C3 C4 C15 108.28(14)
C3 C4 C5 117.90(14)
C15 C4 C5 110.01(13)
C3 C4 H4A 106.7
C15 C4 H4A 106.7
C5 C4 H4A 106.7
C17 C5 C6 109.61(14)
C17 C5 C4 113.42(14)
C6 C5 C4 108.78(13)
C17 C5 S1 109.87(11)
C6 C5 S1 106.86(11)
C4 C5 S1 108.08(11)
C7 C6 C5 108.36(14)
C7 C6 H6A 110.0
C5 C6 H6A 110.0
C7 C6 H6B 110.0
C5 C6 H6B 110.0
H6A C6 H6B 108.4
C14 C7 N1 109.90(16)
C14 C7 C6 125.58(16)
N1 C7 C6 124.41(16)
N1 C8 C9 129.13(18)
N1 C8 C13 108.52(15)
C9 C8 C13 122.32(18)
C10 C9 C8 116.94(19)
C10 C9 H9A 121.5
C8 C9 H9A 121.5
C9 C10 C11 121.93(18)
C9 C10 H10A 119.0
C11 C10 H10A 119.0
C12 C11 C10 121.06(19)
C12 C11 H11A 119.5
C10 C11 H11A 119.5
C11 C12 C13 118.59(19)
C11 C12 H12A 120.7
C13 C12 H12A 120.7
C12 C13 C8 119.14(17)
C12 C13 C14 134.66(17)
C8 C13 C14 106.14(16)
C7 C14 C13 107.29(16)
C7 C14 C15 122.78(16)
C13 C14 C15 129.93(16)
O1 C15 C14 108.37(15)
O1 C15 C4 109.93(13)
C14 C15 C4 112.26(14)
O1 C15 H15A 108.7
C14 C15 H15A 108.7
C4 C15 H15A 108.7
N1 C16 H16A 109.5
N1 C16 H16B 109.5
H16A C16 H16B 109.5
N1 C16 H16C 109.5
H16A C16 H16C 109.5
H16B C16 H16C 109.5
O2 C17 O3 124.23(17)
O2 C17 C5 122.92(16)
O3 C17 C5 112.85(14)
O3 C18 H18A 109.5
O3 C18 H18B 109.5
H18A C18 H18B 109.5
O3 C18 H18C 109.5
H18A C18 H18C 109.5
H18B C18 H18C 109.5
C20 C19 C24 121.93(16)
C20 C19 S1 118.89(14)
C24 C19 S1 118.96(14)
C19 C20 C21 118.65(18)
C19 C20 H20A 120.7
C21 C20 H20A 120.7
C22 C21 C20 120.1(2)
C22 C21 H21A 120.0
C20 C21 H21A 120.0
C21 C22 C23 120.70(18)
C21 C22 H22A 119.6
C23 C22 H22A 119.6
C22 C23 C24 120.36(19)
C22 C23 H23A 119.8
C24 C23 H23A 119.8
C23 C24 C19 118.27(18)
C23 C24 H24A 120.9
C19 C24 H24A 120.9
C8 N1 C7 108.13(15)
C8 N1 C16 124.87(15)
C7 N1 C16 126.64(16)
C1 O1 C15 111.66(14)
C17 O3 C18 114.94(14)
O5 S1 O4 118.34(8)
O5 S1 C19 107.71(8)
O4 S1 C19 108.40(8)
O5 S1 C5 110.30(8)
O4 S1 C5 105.82(8)
C19 S1 C5 105.56(8)

loop_
_geom_bond_atom_site_label_1
_geom_bond_atom_site_label_2
_geom_bond_distance
C1 O1 1.425(2)
C1 C2 1.494(3)
C1 H1A 0.9900
C1 H1B 0.9900
C2 C3 1.316(3)
C2 H2A 0.9500
C3 C4 1.511(2)
C3 H3A 0.9500
C4 C15 1.540(2)
C4 C5 1.574(2)
C4 H4A 1.0000
C5 C17 1.537(2)
C5 C6 1.547(2)
C5 S1 1.8414(16)
C6 C7 1.490(2)
C6 H6A 0.9900
C6 H6B 0.9900
C7 C14 1.367(2)
C7 N1 1.382(2)
C8 N1 1.379(2)
C8 C9 1.400(3)
C8 C13 1.413(3)
C9 C10 1.380(3)
C9 H9A 0.9500
C10 C11 1.400(3)
C10 H10A 0.9500
C11 C12 1.387(3)
C11 H11A 0.9500
C12 C13 1.403(3)
C12 H12A 0.9500
C13 C14 1.435(2)
C14 C15 1.482(2)
C15 O1 1.438(2)
C15 H15A 1.0000
C16 N1 1.453(2)
C16 H16A 0.9800
C16 H16B 0.9800
C16 H16C 0.9800
C17 O2 1.203(2)
C17 O3 1.326(2)
C18 O3 1.442(2)
C18 H18A 0.9800
C18 H18B 0.9800
C18 H18C 0.9800
C19 C20 1.377(3)
C19 C24 1.396(3)
C19 S1 1.7704(17)
C20 C21 1.393(3)
C20 H20A 0.9500
C21 C22 1.378(3)
C21 H21A 0.9500
C22 C23 1.380(3)
C22 H22A 0.9500
C23 C24 1.385(3)
C23 H23A 0.9500
C24 H24A 0.9500
O4 S1 1.4410(14)
O5 S1 1.4369(13)

loop_
_geom_torsion_atom_site_label_1
_geom_torsion_atom_site_label_2
_geom_torsion_atom_site_label_3
_geom_torsion_atom_site_label_4
_geom_torsion
O1 C1 C2 C3 -7.7(3)
C1 C2 C3 C4 -5.5(3)
C2 C3 C4 C15 -15.8(2)
C2 C3 C4 C5 109.8(2)
C3 C4 C5 C17 -68.04(19)
C15 C4 C5 C17 56.74(18)
C3 C4 C5 C6 169.71(15)
C15 C4 C5 C6 -65.51(18)
C3 C4 C5 S1 54.04(18)
C15 C4 C5 S1 178.82(11)
C17 C5 C6 C7 -72.83(17)
C4 C5 C6 C7 51.69(18)
S1 C5 C6 C7 168.15(12)
C5 C6 C7 C14 -18.6(2)
C5 C6 C7 N1 157.34(17)
N1 C8 C9 C10 -176.20(18)
C13 C8 C9 C10 1.5(3)
C8 C9 C10 C11 -0.9(3)
C9 C10 C11 C12 0.0(3)
C10 C11 C12 C13 0.5(3)
C11 C12 C13 C8 0.0(3)
C11 C12 C13 C14 176.9(2)
N1 C8 C13 C12 177.08(16)
C9 C8 C13 C12 -1.0(3)
N1 C8 C13 C14 -0.6(2)
C9 C8 C13 C14 -178.71(17)
N1 C7 C14 C13 -0.9(2)
C6 C7 C14 C13 175.54(17)
N1 C7 C14 C15 178.56(16)
C6 C7 C14 C15 -5.0(3)
C12 C13 C14 C7 -176.3(2)
C8 C13 C14 C7 0.9(2)
C12 C13 C14 C15 4.3(3)
C8 C13 C14 C15 -178.48(18)
C7 C14 C15 O1 114.48(18)
C13 C14 C15 O1 -66.2(2)
C7 C14 C15 C4 -7.1(2)
C13 C14 C15 C4 172.21(17)
C3 C4 C15 O1 50.69(18)
C5 C4 C15 O1 -79.45(17)
C3 C4 C15 C14 171.39(15)
C5 C4 C15 C14 41.25(19)
C6 C5 C17 O2 0.5(2)
C4 C5 C17 O2 -121.33(18)
S1 C5 C17 O2 117.60(16)
C6 C5 C17 O3 -179.17(13)
C4 C5 C17 O3 59.04(18)
S1 C5 C17 O3 -62.03(16)
C24 C19 C20 C21 0.2(3)
S1 C19 C20 C21 -174.33(14)
C19 C20 C21 C22 -0.9(3)
C20 C21 C22 C23 0.7(3)
C21 C22 C23 C24 0.3(3)
C22 C23 C24 C19 -1.0(3)
C20 C19 C24 C23 0.7(3)
S1 C19 C24 C23 175.27(14)
C9 C8 N1 C7 178.01(18)
C13 C8 N1 C7 0.1(2)
C9 C8 N1 C16 -8.5(3)
C13 C8 N1 C16 173.63(17)
C14 C7 N1 C8 0.5(2)
C6 C7 N1 C8 -175.97(16)
C14 C7 N1 C16 -172.88(17)
C6 C7 N1 C16 10.6(3)
C2 C1 O1 C15 44.1(2)
C14 C15 O1 C1 169.55(14)
C4 C15 O1 C1 -67.43(18)
O2 C17 O3 C18 4.1(2)
C5 C17 O3 C18 -176.28(14)
C20 C19 S1 O5 139.60(14)
C24 C19 S1 O5 -35.12(16)
C20 C19 S1 O4 10.45(16)
C24 C19 S1 O4 -164.27(14)
C20 C19 S1 C5 -102.56(15)
C24 C19 S1 C5 82.72(15)
C17 C5 S1 O5 57.58(14)
C6 C5 S1 O5 176.42(11)
C4 C5 S1 O5 -66.65(13)
C17 C5 S1 O4 -173.30(11)
C6 C5 S1 O4 -54.46(13)
C4 C5 S1 O4 62.46(13)
C17 C5 S1 C19 -58.50(13)
C6 C5 S1 C19 60.34(13)
C4 C5 S1 C19 177.26(11)
